data_8106245
loop_
_publ_author_name
'Alotaibi, Mohammad Hayal'
'Mohamed, Hanan A.'
'Abdel-Wahab, Bakr F.'
'El-Enin, Mohammed Abu Bakr Abu'
'Ghabbour, Hazem A.'
'El-Hiti, Gamal A.'

_publ_section_title
;
 Crystal structure of
 (E)-3-(3-(5-methyl-1-4-tolyl-1H-1,2,3-triazol-4-yl)-1-phenyl-1H-pyrazol-4-yl)-1-(5-methyl-1-phenyl-1H-1,2,3-triazol-4-yl)prop-2-en-1-one,
 C31H26N8O
;
_journal_issue 4
_journal_name_full 'Zeitschrift f\"ur Kristallographie - New Crystal Structures'
_journal_page_first 647
_journal_page_last 648
_journal_paper_doi 10.1515/ncrs-2017-0420
_journal_volume 233
_journal_year 2018
_chemical_formula_sum 'C31 H26 N8 O'
_chemical_formula_weight 526.60
_space_group_crystal_system triclinic
_space_group_IT_number 2
_space_group_name_Hall '-P 1'
_space_group_name_H-M_alt 'P -1'
_atom_sites_solution_hydrogens geom
_cell_angle_alpha 61.996(2)
_cell_angle_beta 80.390(3)
_cell_angle_gamma 87.579(2)
_cell_formula_units_Z 2
_cell_length_a 6.6046(3)
_cell_length_b 15.1056(8)
_cell_length_c 15.2115(8)
_cell_measurement_reflns_used 4702
_cell_measurement_temperature 296(2)
_cell_measurement_theta_max 24.13
_cell_measurement_theta_min 2.63
_cell_volume 1319.97(12)
_computing_cell_refinement 'Bruker SAINT'
_computing_data_collection 'Bruker APEX2'
_computing_data_reduction 'Bruker SAINT'
_computing_molecular_graphics 'Bruker SHELXTL'
_computing_publication_material 'Bruker SHELXTL'
_computing_structure_refinement 'SHELXL-2014 (Sheldrick 2014)'
_computing_structure_solution 'SHELXL-2014 (Sheldrick 2014)'
_diffrn_ambient_temperature 296(2)
_diffrn_measured_fraction_theta_full 0.999
_diffrn_measured_fraction_theta_max 0.999
_diffrn_measurement_device_type 'Bruker APEX-II CCD'
_diffrn_measurement_method '\f and \w scans'
_diffrn_radiation_type MoK\a
_diffrn_radiation_wavelength 0.71073
_diffrn_reflns_av_R_equivalents 0.1083
_diffrn_reflns_av_unetI/netI 0.0887
_diffrn_reflns_Laue_measured_fraction_full 0.999
_diffrn_reflns_Laue_measured_fraction_max 0.999
_diffrn_reflns_limit_h_max 7
_diffrn_reflns_limit_h_min -7
_diffrn_reflns_limit_k_max 17
_diffrn_reflns_limit_k_min -17
_diffrn_reflns_limit_l_max 18
_diffrn_reflns_limit_l_min -18
_diffrn_reflns_number 25379
_diffrn_reflns_point_group_measured_fraction_full 0.999
_diffrn_reflns_point_group_measured_fraction_max 0.999
_diffrn_reflns_theta_full 24.998
_diffrn_reflns_theta_max 24.998
_diffrn_reflns_theta_min 2.629
_exptl_absorpt_coefficient_mu 0.085
_exptl_absorpt_correction_T_max 0.854
_exptl_absorpt_correction_T_min 0.827
_exptl_absorpt_correction_type multi-scan
_exptl_absorpt_process_details SADABS_Bruker_2014
_exptl_crystal_colour yellow
_exptl_crystal_density_diffrn 1.325
_exptl_crystal_description block
_exptl_crystal_F_000 552
_exptl_crystal_size_max 0.322
_exptl_crystal_size_mid 0.254
_exptl_crystal_size_min 0.112
_refine_diff_density_max 0.640
_refine_diff_density_min -0.270
_refine_diff_density_rms 0.057
_refine_ls_extinction_coef .
_refine_ls_extinction_method none
_refine_ls_goodness_of_fit_ref 1.024
_refine_ls_hydrogen_treatment constr
_refine_ls_matrix_type full
_refine_ls_number_parameters 364
_refine_ls_number_reflns 4637
_refine_ls_number_restraints 0
_refine_ls_restrained_S_all 1.024
_refine_ls_R_factor_all 0.1175
_refine_ls_R_factor_gt 0.0574
_refine_ls_shift/su_max 0.003
_refine_ls_shift/su_mean 0.000
_refine_ls_structure_factor_coef Fsqd
_refine_ls_weighting_details 'w=1/[\s^2^(Fo^2^)+(0.0571P)^2^+0.7235P] where P=(Fo^2^+2Fc^2^)/3'
_refine_ls_weighting_scheme calc
_refine_ls_wR_factor_gt 0.1191
_refine_ls_wR_factor_ref 0.1431
_reflns_Friedel_coverage 0.000
_reflns_Friedel_fraction_full .
_reflns_Friedel_fraction_max .
_reflns_number_gt 2881
_reflns_number_total 4637
_reflns_threshold_expression 'I > 2\s(I)'
_cod_data_source_file suppl_ncrs-2017-0420_suppl.cif
_cod_data_source_block a_A
_cod_database_code 8106245
_shelx_space_group_comment
;
The symmetry employed for this shelxl refinement is uniquely defined
by the following loop, which should always be used as a source of
symmetry information in preference to the above space-group names.
They are only intended as comments.
;
_shelx_estimated_absorpt_t_min 0.973
_shelx_estimated_absorpt_t_max 0.991
_publcif_funding_html
;
;

loop_
_space_group_symop_operation_xyz
'x, y, z'
'-x, -y, -z'

loop_
_atom_site_label
_atom_site_type_symbol
_atom_site_fract_x
_atom_site_fract_y
_atom_site_fract_z
_atom_site_U_iso_or_equiv
_atom_site_adp_type
_atom_site_occupancy
_atom_site_site_symmetry_order
_atom_site_calc_flag
_atom_site_refinement_flags_posn
_atom_site_refinement_flags_adp
_atom_site_refinement_flags_occupancy
_atom_site_disorder_assembly
_atom_site_disorder_group
O1 O 0.7864(3) 0.17376(17) 0.50489(17) 0.0398(6) Uani 1 1 d . . . . .
N1 N 1.2897(3) 0.18556(17) 0.28809(17) 0.0211(6) Uani 1 1 d . . . . .
N2 N 1.2190(4) 0.26368(18) 0.20845(18) 0.0248(6) Uani 1 1 d . . . . .
N3 N 1.0459(4) 0.28873(18) 0.24609(19) 0.0258(6) Uani 1 1 d . . . . .
N4 N 0.1134(3) 0.48037(17) 0.28706(17) 0.0210(6) Uani 1 1 d . . . . .
N5 N 0.0098(3) 0.44616(17) 0.38346(17) 0.0204(6) Uani 1 1 d . . . . .
N6 N 0.1843(4) 0.25940(19) 0.61369(18) 0.0263(6) Uani 1 1 d . . . . .
N7 N 0.0797(4) 0.21498(19) 0.70589(18) 0.0276(6) Uani 1 1 d . . . . .
N8 N -0.1067(3) 0.25717(17) 0.70184(17) 0.0201(6) Uani 1 1 d . . . . .
C1 C 1.6455(4) 0.1922(2) 0.2096(2) 0.0243(7) Uani 1 1 d . . . . .
H1A H 1.6486 0.2633 0.1802 0.029 Uiso 1 1 calc R U . . .
C2 C 1.8178(4) 0.1427(2) 0.1927(2) 0.0296(8) Uani 1 1 d . . . . .
H2A H 1.9395 0.1802 0.1507 0.036 Uiso 1 1 calc R U . . .
C3 C 1.8130(5) 0.0395(2) 0.2363(2) 0.0292(8) Uani 1 1 d . . . . .
H3A H 1.9318 0.0062 0.2249 0.035 Uiso 1 1 calc R U . . .
C4 C 1.6358(5) -0.0159(2) 0.2967(2) 0.0276(7) Uani 1 1 d . . . . .
H4A H 1.6335 -0.0871 0.3268 0.033 Uiso 1 1 calc R U . . .
C5 C 1.4621(4) 0.0323(2) 0.3134(2) 0.0253(7) Uani 1 1 d . . . . .
H5A H 1.3393 -0.0052 0.3539 0.030 Uiso 1 1 calc R U . . .
C6 C 1.4703(4) 0.1363(2) 0.2699(2) 0.0209(7) Uani 1 1 d . . . . .
C7 C 1.2114(5) 0.0891(2) 0.4772(2) 0.0307(8) Uani 1 1 d . . . . .
H7A H 1.3594 0.0931 0.4766 0.046 Uiso 1 1 calc R U . . .
H7B H 1.1709 0.0211 0.4921 0.046 Uiso 1 1 calc R U . . .
H7C H 1.1360 0.1047 0.5291 0.046 Uiso 1 1 calc R U . . .
C8 C 1.1627(4) 0.1624(2) 0.3768(2) 0.0218(7) Uani 1 1 d . . . . .
C9 C 1.0059(4) 0.2279(2) 0.3485(2) 0.0217(7) Uani 1 1 d . . . . .
C10 C 0.8160(5) 0.2334(2) 0.4125(3) 0.0285(8) Uani 1 1 d . . . . .
C11 C 0.6692(4) 0.3085(2) 0.3636(2) 0.0281(8) Uani 1 1 d . . . . .
H11A H 0.6991 0.3548 0.2936 0.034 Uiso 1 1 calc R U . . .
C12 C 0.4927(4) 0.3105(2) 0.4194(2) 0.0275(8) Uani 1 1 d . . . . .
H12A H 0.4746 0.2644 0.4895 0.033 Uiso 1 1 calc R U . . .
C13 C 0.3236(4) 0.3768(2) 0.3833(2) 0.0204(7) Uani 1 1 d . . . . .
C14 C 0.2990(4) 0.4407(2) 0.2852(2) 0.0235(7) Uani 1 1 d . . . . .
H14A H 0.3964 0.4543 0.2264 0.028 Uiso 1 1 calc R U . . .
C15 C 0.1358(4) 0.3836(2) 0.4421(2) 0.0199(7) Uani 1 1 d . . . . .
C16 C 0.0655(4) 0.3284(2) 0.5512(2) 0.0190(7) Uani 1 1 d . . . . .
C17 C -0.1225(4) 0.3291(2) 0.6067(2) 0.0181(7) Uani 1 1 d . . . . .
C18 C -0.3057(4) 0.3905(2) 0.5804(2) 0.0230(7) Uani 1 1 d . . . . .
H18A H -0.3575 0.4092 0.6334 0.035 Uiso 1 1 calc R U . . .
H18B H -0.4128 0.3515 0.5746 0.035 Uiso 1 1 calc R U . . .
H18C H -0.2676 0.4513 0.5159 0.035 Uiso 1 1 calc R U . . .
C19 C -0.2606(4) 0.2156(2) 0.7913(2) 0.0197(7) Uani 1 1 d . . . . .
C20 C -0.4500(4) 0.1823(2) 0.7869(2) 0.0233(7) Uani 1 1 d . . . . .
H20A H -0.4793 0.1897 0.7249 0.028 Uiso 1 1 calc R U . . .
C21 C -0.5946(4) 0.1387(2) 0.8733(2) 0.0255(7) Uani 1 1 d . . . . .
H21A H -0.7240 0.1162 0.8701 0.031 Uiso 1 1 calc R U . . .
C22 C -0.5553(4) 0.1269(2) 0.9648(2) 0.0219(7) Uani 1 1 d . . . . .
C23 C -0.3655(5) 0.1602(2) 0.9673(2) 0.0260(7) Uani 1 1 d . . . . .
H23A H -0.3358 0.1520 1.0296 0.031 Uiso 1 1 calc R U . . .
C24 C -0.2170(4) 0.2053(2) 0.8810(2) 0.0231(7) Uani 1 1 d . . . . .
H24A H -0.0882 0.2286 0.8840 0.028 Uiso 1 1 calc R U . . .
C25 C -0.7177(5) 0.0808(2) 1.0579(2) 0.0340(8) Uani 1 1 d . . . . .
H25A H -0.6700 0.0852 1.1135 0.051 Uiso 1 1 calc R U . . .
H25B H -0.7437 0.0102 1.0768 0.051 Uiso 1 1 calc R U . . .
H25C H -0.8448 0.1170 1.0441 0.051 Uiso 1 1 calc R U . . .
C26 C 0.0061(5) 0.5389(2) 0.2056(2) 0.0231(7) Uani 1 1 d . . . . .
C27 C -0.1798(4) 0.5783(2) 0.2236(2) 0.0261(7) Uani 1 1 d . . . . .
H27A H -0.2316 0.5697 0.2894 0.031 Uiso 1 1 calc R U . . .
C28 C -0.2905(5) 0.6301(2) 0.1459(2) 0.0306(8) Uani 1 1 d . . . . .
H28A H -0.4187 0.6563 0.1588 0.037 Uiso 1 1 calc R U . . .
C29 C -0.2152(5) 0.6438(2) 0.0496(2) 0.0338(8) Uani 1 1 d . . . . .
H29A H -0.2907 0.6797 -0.0039 0.041 Uiso 1 1 calc R U . . .
C30 C -0.0290(5) 0.6047(2) 0.0321(2) 0.0337(8) Uani 1 1 d . . . . .
H30A H 0.0228 0.6141 -0.0340 0.040 Uiso 1 1 calc R U . . .
C31 C 0.0832(5) 0.5523(2) 0.1086(2) 0.0315(8) Uani 1 1 d . . . . .
H31A H 0.2109 0.5257 0.0956 0.038 Uiso 1 1 calc R U . . .

loop_
_atom_site_aniso_label
_atom_site_aniso_U_11
_atom_site_aniso_U_22
_atom_site_aniso_U_33
_atom_site_aniso_U_23
_atom_site_aniso_U_13
_atom_site_aniso_U_12
O1 0.0358(14) 0.0414(15) 0.0325(14) -0.0128(12) 0.0056(11) -0.0027(11)
N1 0.0188(13) 0.0226(14) 0.0212(14) -0.0096(12) -0.0046(11) 0.0043(11)
N2 0.0270(15) 0.0233(14) 0.0217(14) -0.0073(12) -0.0089(11) 0.0043(11)
N3 0.0219(14) 0.0244(15) 0.0310(16) -0.0126(13) -0.0059(12) 0.0043(11)
N4 0.0212(14) 0.0202(14) 0.0168(14) -0.0061(11) 0.0009(11) 0.0015(11)
N5 0.0209(13) 0.0203(14) 0.0184(14) -0.0090(11) 0.0009(11) 0.0003(11)
N6 0.0212(14) 0.0317(15) 0.0201(14) -0.0083(12) -0.0015(12) 0.0049(12)
N7 0.0190(14) 0.0352(16) 0.0237(15) -0.0101(13) -0.0046(12) 0.0073(12)
N8 0.0170(13) 0.0247(14) 0.0175(14) -0.0091(12) -0.0038(10) 0.0059(11)
C1 0.0270(18) 0.0238(17) 0.0237(17) -0.0130(14) -0.0013(13) -0.0032(14)
C2 0.0199(17) 0.042(2) 0.0342(19) -0.0253(17) 0.0000(14) -0.0017(15)
C3 0.0272(18) 0.042(2) 0.0296(19) -0.0251(17) -0.0088(15) 0.0113(15)
C4 0.0309(19) 0.0272(18) 0.0270(18) -0.0135(15) -0.0094(15) 0.0069(15)
C5 0.0242(17) 0.0292(19) 0.0225(17) -0.0119(15) -0.0047(13) 0.0036(14)
C6 0.0203(16) 0.0239(18) 0.0202(16) -0.0112(14) -0.0058(13) 0.0038(13)
C7 0.0275(18) 0.036(2) 0.0227(18) -0.0094(16) -0.0016(14) -0.0013(15)
C8 0.0217(16) 0.0241(17) 0.0213(17) -0.0125(14) -0.0016(13) -0.0020(13)
C9 0.0203(16) 0.0226(17) 0.0227(18) -0.0110(15) -0.0029(13) -0.0003(13)
C10 0.0253(18) 0.0254(18) 0.038(2) -0.0166(17) -0.0070(15) -0.0007(14)
C11 0.0247(17) 0.0265(18) 0.038(2) -0.0190(16) -0.0066(15) -0.0005(14)
C12 0.0192(17) 0.0337(19) 0.041(2) -0.0282(17) -0.0008(15) -0.0020(14)
C13 0.0179(16) 0.0229(17) 0.0228(17) -0.0141(15) 0.0014(13) -0.0006(13)
C14 0.0208(17) 0.0237(17) 0.0258(18) -0.0146(15) 0.0070(13) -0.0020(13)
C15 0.0190(16) 0.0186(16) 0.0233(17) -0.0105(14) -0.0039(13) 0.0000(13)
C16 0.0178(16) 0.0183(16) 0.0198(17) -0.0082(14) -0.0031(13) 0.0027(12)
C17 0.0207(16) 0.0157(16) 0.0175(16) -0.0069(14) -0.0053(13) 0.0032(12)
C18 0.0220(16) 0.0241(17) 0.0205(17) -0.0090(14) -0.0031(13) 0.0070(13)
C19 0.0240(16) 0.0177(16) 0.0145(16) -0.0054(13) -0.0034(13) 0.0049(13)
C20 0.0226(17) 0.0308(18) 0.0199(17) -0.0135(15) -0.0074(13) 0.0032(13)
C21 0.0211(16) 0.0279(18) 0.0241(18) -0.0092(15) -0.0046(14) 0.0029(14)
C22 0.0255(17) 0.0166(16) 0.0182(17) -0.0044(13) -0.0034(13) 0.0083(13)
C23 0.0369(19) 0.0249(18) 0.0151(16) -0.0075(14) -0.0098(14) 0.0107(15)
C24 0.0224(16) 0.0256(17) 0.0226(17) -0.0107(14) -0.0103(13) 0.0039(13)
C25 0.0348(19) 0.0333(19) 0.0244(18) -0.0081(16) 0.0007(15) 0.0089(15)
C26 0.0309(18) 0.0133(15) 0.0180(17) -0.0025(13) -0.0002(14) -0.0012(13)
C27 0.0280(18) 0.0258(18) 0.0166(17) -0.0053(14) 0.0020(14) 0.0012(14)
C28 0.0316(18) 0.0236(18) 0.0254(19) -0.0028(15) -0.0037(15) 0.0047(14)
C29 0.048(2) 0.0217(18) 0.0218(18) -0.0012(15) -0.0090(16) 0.0061(16)
C30 0.053(2) 0.0261(18) 0.0160(17) -0.0063(15) -0.0031(16) 0.0089(16)
C31 0.0369(19) 0.0252(18) 0.0255(19) -0.0087(15) 0.0013(15) 0.0052(15)

loop_
_atom_type_symbol
_atom_type_description
_atom_type_scat_dispersion_real
_atom_type_scat_dispersion_imag
_atom_type_scat_source
C C 0.0033 0.0016 'International Tables Vol C Tables 4.2.6.8 and 6.1.1.4'
H H 0.0000 0.0000 'International Tables Vol C Tables 4.2.6.8 and 6.1.1.4'
N N 0.0061 0.0033 'International Tables Vol C Tables 4.2.6.8 and 6.1.1.4'
O O 0.0106 0.0060 'International Tables Vol C Tables 4.2.6.8 and 6.1.1.4'

loop_
_geom_angle_atom_site_label_1
_geom_angle_atom_site_label_2
_geom_angle_atom_site_label_3
_geom_angle
_geom_angle_site_symmetry_1
_geom_angle_site_symmetry_3
C8 N1 N2 111.4(2) . .
C8 N1 C6 128.8(2) . .
N2 N1 C6 119.7(2) . .
N3 N2 N1 106.5(2) . .
N2 N3 C9 109.2(2) . .
C14 N4 N5 111.9(2) . .
C14 N4 C26 129.3(2) . .
N5 N4 C26 118.2(2) . .
C15 N5 N4 105.0(2) . .
N7 N6 C16 109.1(2) . .
N6 N7 N8 106.6(2) . .
N7 N8 C17 111.7(2) . .
N7 N8 C19 118.4(2) . .
C17 N8 C19 129.6(2) . .
C6 C1 C2 118.8(3) . .
C6 C1 H1A 120.6 . .
C2 C1 H1A 120.6 . .
C3 C2 C1 120.4(3) . .
C3 C2 H2A 119.8 . .
C1 C2 H2A 119.8 . .
C2 C3 C4 120.3(3) . .
C2 C3 H3A 119.9 . .
C4 C3 H3A 119.9 . .
C3 C4 C5 120.1(3) . .
C3 C4 H4A 120.0 . .
C5 C4 H4A 120.0 . .
C4 C5 C6 118.9(3) . .
C4 C5 H5A 120.6 . .
C6 C5 H5A 120.6 . .
C1 C6 C5 121.6(3) . .
C1 C6 N1 119.9(3) . .
C5 C6 N1 118.5(2) . .
C8 C7 H7A 109.5 . .
C8 C7 H7B 109.5 . .
H7A C7 H7B 109.5 . .
C8 C7 H7C 109.5 . .
H7A C7 H7C 109.5 . .
H7B C7 H7C 109.5 . .
N1 C8 C9 103.8(2) . .
N1 C8 C7 123.6(3) . .
C9 C8 C7 132.3(3) . .
N3 C9 C8 109.1(2) . .
N3 C9 C10 122.5(3) . .
C8 C9 C10 128.3(3) . .
O1 C10 C11 122.9(3) . .
O1 C10 C9 119.2(3) . .
C11 C10 C9 117.9(3) . .
C12 C11 C10 118.4(3) . .
C12 C11 H11A 120.8 . .
C10 C11 H11A 120.8 . .
C11 C12 C13 126.3(3) . .
C11 C12 H12A 116.9 . .
C13 C12 H12A 116.9 . .
C14 C13 C15 103.7(3) . .
C14 C13 C12 128.5(3) . .
C15 C13 C12 127.6(3) . .
N4 C14 C13 108.2(2) . .
N4 C14 H14A 125.9 . .
C13 C14 H14A 125.9 . .
N5 C15 C13 111.3(2) . .
N5 C15 C16 119.1(2) . .
C13 C15 C16 129.4(3) . .
N6 C16 C17 109.3(2) . .
N6 C16 C15 121.3(2) . .
C17 C16 C15 129.2(3) . .
N8 C17 C16 103.2(2) . .
N8 C17 C18 123.6(2) . .
C16 C17 C18 133.2(3) . .
C17 C18 H18A 109.5 . .
C17 C18 H18B 109.5 . .
H18A C18 H18B 109.5 . .
C17 C18 H18C 109.5 . .
H18A C18 H18C 109.5 . .
H18B C18 H18C 109.5 . .
C24 C19 C20 120.6(3) . .
C24 C19 N8 120.1(3) . .
C20 C19 N8 119.3(2) . .
C21 C20 C19 119.5(3) . .
C21 C20 H20A 120.3 . .
C19 C20 H20A 120.3 . .
C20 C21 C22 121.4(3) . .
C20 C21 H21A 119.3 . .
C22 C21 H21A 119.3 . .
C23 C22 C21 118.1(3) . .
C23 C22 C25 121.5(3) . .
C21 C22 C25 120.4(3) . .
C22 C23 C24 121.8(3) . .
C22 C23 H23A 119.1 . .
C24 C23 H23A 119.1 . .
C19 C24 C23 118.7(3) . .
C19 C24 H24A 120.7 . .
C23 C24 H24A 120.7 . .
C22 C25 H25A 109.5 . .
C22 C25 H25B 109.5 . .
H25A C25 H25B 109.5 . .
C22 C25 H25C 109.5 . .
H25A C25 H25C 109.5 . .
H25B C25 H25C 109.5 . .
C27 C26 C31 120.0(3) . .
C27 C26 N4 119.9(3) . .
C31 C26 N4 120.1(3) . .
C28 C27 C26 120.1(3) . .
C28 C27 H27A 120.0 . .
C26 C27 H27A 120.0 . .
C27 C28 C29 120.3(3) . .
C27 C28 H28A 119.8 . .
C29 C28 H28A 119.8 . .
C30 C29 C28 119.2(3) . .
C30 C29 H29A 120.4 . .
C28 C29 H29A 120.4 . .
C31 C30 C29 121.3(3) . .
C31 C30 H30A 119.3 . .
C29 C30 H30A 119.3 . .
C30 C31 C26 119.0(3) . .
C30 C31 H31A 120.5 . .
C26 C31 H31A 120.5 . .

loop_
_geom_bond_atom_site_label_1
_geom_bond_atom_site_label_2
_geom_bond_distance
_geom_bond_site_symmetry_2
O1 C10 1.249(4) .
N1 C8 1.360(3) .
N1 N2 1.370(3) .
N1 C6 1.436(3) .
N2 N3 1.314(3) .
N3 C9 1.371(4) .
N4 C14 1.343(4) .
N4 N5 1.367(3) .
N4 C26 1.426(4) .
N5 C15 1.330(3) .
N6 N7 1.314(3) .
N6 C16 1.362(4) .
N7 N8 1.359(3) .
N8 C17 1.360(3) .
N8 C19 1.438(3) .
C1 C6 1.376(4) .
C1 C2 1.390(4) .
C1 H1A 0.9500 .
C2 C3 1.377(4) .
C2 H2A 0.9500 .
C3 C4 1.384(4) .
C3 H3A 0.9500 .
C4 C5 1.384(4) .
C4 H4A 0.9500 .
C5 C6 1.389(4) .
C5 H5A 0.9500 .
C7 C8 1.486(4) .
C7 H7A 0.9800 .
C7 H7B 0.9800 .
C7 H7C 0.9800 .
C8 C9 1.378(4) .
C9 C10 1.479(4) .
C10 C11 1.461(4) .
C11 C12 1.331(4) .
C11 H11A 0.9500 .
C12 C13 1.465(4) .
C12 H12A 0.9500 .
C13 C14 1.378(4) .
C13 C15 1.433(4) .
C14 H14A 0.9500 .
C15 C16 1.464(4) .
C16 C17 1.383(4) .
C17 C18 1.484(4) .
C18 H18A 0.9800 .
C18 H18B 0.9800 .
C18 H18C 0.9800 .
C19 C24 1.379(4) .
C19 C20 1.391(4) .
C20 C21 1.375(4) .
C20 H20A 0.9500 .
C21 C22 1.386(4) .
C21 H21A 0.9500 .
C22 C23 1.383(4) .
C22 C25 1.507(4) .
C23 C24 1.391(4) .
C23 H23A 0.9500 .
C24 H24A 0.9500 .
C25 H25A 0.9800 .
C25 H25B 0.9800 .
C25 H25C 0.9800 .
C26 C27 1.384(4) .
C26 C31 1.397(4) .
C27 C28 1.383(4) .
C27 H27A 0.9500 .
C28 C29 1.386(4) .
C28 H28A 0.9500 .
C29 C30 1.381(4) .
C29 H29A 0.9500 .
C30 C31 1.380(4) .
C30 H30A 0.9500 .
C31 H31A 0.9500 .

loop_
_geom_torsion_atom_site_label_1
_geom_torsion_atom_site_label_2
_geom_torsion_atom_site_label_3
_geom_torsion_atom_site_label_4
_geom_torsion
_geom_torsion_site_symmetry_1
_geom_torsion_site_symmetry_2
_geom_torsion_site_symmetry_3
_geom_torsion_site_symmetry_4
C8 N1 N2 N3 -1.2(3) . . . .
C6 N1 N2 N3 175.3(2) . . . .
N1 N2 N3 C9 0.2(3) . . . .
C14 N4 N5 C15 -0.1(3) . . . .
C26 N4 N5 C15 171.6(2) . . . .
C16 N6 N7 N8 -0.7(3) . . . .
N6 N7 N8 C17 0.0(3) . . . .
N6 N7 N8 C19 174.1(2) . . . .
C6 C1 C2 C3 -0.6(4) . . . .
C1 C2 C3 C4 0.6(5) . . . .
C2 C3 C4 C5 0.2(5) . . . .
C3 C4 C5 C6 -1.0(4) . . . .
C2 C1 C6 C5 -0.2(4) . . . .
C2 C1 C6 N1 -179.6(3) . . . .
C4 C5 C6 C1 1.0(4) . . . .
C4 C5 C6 N1 -179.6(3) . . . .
C8 N1 C6 C1 -134.7(3) . . . .
N2 N1 C6 C1 49.4(4) . . . .
C8 N1 C6 C5 45.9(4) . . . .
N2 N1 C6 C5 -129.9(3) . . . .
N2 N1 C8 C9 1.6(3) . . . .
C6 N1 C8 C9 -174.5(3) . . . .
N2 N1 C8 C7 -172.7(3) . . . .
C6 N1 C8 C7 11.2(5) . . . .
N2 N3 C9 C8 0.8(3) . . . .
N2 N3 C9 C10 -176.6(3) . . . .
N1 C8 C9 N3 -1.5(3) . . . .
C7 C8 C9 N3 172.1(3) . . . .
N1 C8 C9 C10 175.8(3) . . . .
C7 C8 C9 C10 -10.6(5) . . . .
N3 C9 C10 O1 177.9(3) . . . .
C8 C9 C10 O1 0.9(5) . . . .
N3 C9 C10 C11 -1.3(4) . . . .
C8 C9 C10 C11 -178.3(3) . . . .
O1 C10 C11 C12 -2.9(5) . . . .
C9 C10 C11 C12 176.3(3) . . . .
C10 C11 C12 C13 -177.1(3) . . . .
C11 C12 C13 C14 8.9(5) . . . .
C11 C12 C13 C15 -177.1(3) . . . .
N5 N4 C14 C13 0.3(3) . . . .
C26 N4 C14 C13 -170.2(3) . . . .
C15 C13 C14 N4 -0.3(3) . . . .
C12 C13 C14 N4 174.8(3) . . . .
N4 N5 C15 C13 -0.1(3) . . . .
N4 N5 C15 C16 -176.2(2) . . . .
C14 C13 C15 N5 0.3(3) . . . .
C12 C13 C15 N5 -174.9(3) . . . .
C14 C13 C15 C16 175.9(3) . . . .
C12 C13 C15 C16 0.7(5) . . . .
N7 N6 C16 C17 1.1(3) . . . .
N7 N6 C16 C15 -174.8(2) . . . .
N5 C15 C16 N6 176.3(3) . . . .
C13 C15 C16 N6 1.0(5) . . . .
N5 C15 C16 C17 1.3(4) . . . .
C13 C15 C16 C17 -174.0(3) . . . .
N7 N8 C17 C16 0.6(3) . . . .
C19 N8 C17 C16 -172.7(3) . . . .
N7 N8 C17 C18 -177.6(2) . . . .
C19 N8 C17 C18 9.2(4) . . . .
N6 C16 C17 N8 -1.0(3) . . . .
C15 C16 C17 N8 174.4(3) . . . .
N6 C16 C17 C18 176.9(3) . . . .
C15 C16 C17 C18 -7.6(5) . . . .
N7 N8 C19 C24 54.0(4) . . . .
C17 N8 C19 C24 -133.1(3) . . . .
N7 N8 C19 C20 -123.4(3) . . . .
C17 N8 C19 C20 49.5(4) . . . .
C24 C19 C20 C21 -0.1(4) . . . .
N8 C19 C20 C21 177.3(3) . . . .
C19 C20 C21 C22 -0.2(4) . . . .
C20 C21 C22 C23 -0.1(4) . . . .
C20 C21 C22 C25 178.8(3) . . . .
C21 C22 C23 C24 0.7(4) . . . .
C25 C22 C23 C24 -178.2(3) . . . .
C20 C19 C24 C23 0.6(4) . . . .
N8 C19 C24 C23 -176.8(2) . . . .
C22 C23 C24 C19 -0.9(4) . . . .
C14 N4 C26 C27 -175.7(3) . . . .
N5 N4 C26 C27 14.3(4) . . . .
C14 N4 C26 C31 7.5(4) . . . .
N5 N4 C26 C31 -162.5(3) . . . .
C31 C26 C27 C28 0.6(4) . . . .
N4 C26 C27 C28 -176.2(3) . . . .
C26 C27 C28 C29 -0.7(5) . . . .
C27 C28 C29 C30 0.3(5) . . . .
C28 C29 C30 C31 0.0(5) . . . .
C29 C30 C31 C26 -0.1(5) . . . .
C27 C26 C31 C30 -0.2(4) . . . .
N4 C26 C31 C30 176.6(3) . . . .
